data_7013797
loop_
_publ_author_name
'Dove, Andrew P.'
'Gibson, Vernon C.'
'Marshall, Edward L.'
'White, Andrew J. P.'
'Williams, David J.'

_publ_section_title
;
 Magnesium and zinc complexes of a potentially tridentate
 beta-diketiminate ligand.
;
_journal_issue 4
_journal_name_full 'Dalton transactions (Cambridge, England : 2003)'
_journal_page_first 570
_journal_page_last 578
_journal_paper_doi 10.1039/b314760f
_journal_year 2004
_chemical_formula_sum 'C48 H62 Mg N4 O2'
_chemical_formula_weight 751.33
_chemical_name_systematic
;
?
;
_space_group_IT_number 19
_symmetry_cell_setting orthorhombic
_symmetry_space_group_name_Hall 'P 2ac 2ab'
_symmetry_space_group_name_H-M 'P 21 21 21'
_atom_sites_solution_hydrogens geom
_atom_sites_solution_primary direct
_atom_sites_solution_secondary difmap
_audit_creation_method SHELXL
_cell_angle_alpha 90.00
_cell_angle_beta 90.00
_cell_angle_gamma 90.00
_cell_formula_units_Z 4
_cell_length_a 11.1719(8)
_cell_length_b 18.795(2)
_cell_length_c 20.625(3)
_cell_measurement_reflns_used 27
_cell_measurement_temperature 183(2)
_cell_measurement_theta_max 23.11
_cell_measurement_theta_min 4.50
_cell_volume 4330.8(8)
_computing_cell_refinement 'Siemens XSCANS'
_computing_data_collection 'Siemens XSCANS'
_computing_data_reduction 'Siemens SHELXTL'
_computing_molecular_graphics 'Siemens SHELXTL'
_computing_publication_material 'Siemens SHELXTL'
_computing_structure_refinement 'SHELXL-93 (Sheldrick, 1993)'
_computing_structure_solution 'SHELXS-86 (Sheldrick, 1990)'
_diffrn_ambient_temperature 183(2)
_diffrn_measurement_device 'Siemens P4'
_diffrn_measurement_method '\w scans'
_diffrn_radiation_monochromator graphite
_diffrn_radiation_source 'fine-focus sealed tube'
_diffrn_radiation_type CuK\a
_diffrn_radiation_wavelength 1.54178
_diffrn_reflns_av_R_equivalents 0.0147
_diffrn_reflns_av_sigmaI/netI 0.0830
_diffrn_reflns_limit_h_max 0
_diffrn_reflns_limit_h_min -12
_diffrn_reflns_limit_k_max 0
_diffrn_reflns_limit_k_min -21
_diffrn_reflns_limit_l_max 0
_diffrn_reflns_limit_l_min -23
_diffrn_reflns_number 3554
_diffrn_reflns_theta_max 59.96
_diffrn_reflns_theta_min 3.18
_diffrn_standards_interval_count 97
_diffrn_standards_number 3
_exptl_absorpt_coefficient_mu 0.671
_exptl_absorpt_correction_type none
_exptl_crystal_colour Yellow
_exptl_crystal_density_diffrn 1.152
_exptl_crystal_description plates
_exptl_crystal_F_000 1624
_exptl_crystal_size_max 0.13
_exptl_crystal_size_mid 0.12
_exptl_crystal_size_min 0.03
_refine_diff_density_max 0.280
_refine_diff_density_min -0.284
_refine_diff_density_rms 0.057
_refine_ls_abs_structure_details 'Flack H D (1983), Acta Cryst. A39, 876-881'
_refine_ls_abs_structure_Flack 0.48(17)
_refine_ls_extinction_coef 0.0012(2)
_refine_ls_extinction_expression Fc^*^=kFc[1+0.001xFc^2^\l^3^/sin(2\q)]^-1/4^
_refine_ls_extinction_method SHELXL
_refine_ls_goodness_of_fit_all 1.079
_refine_ls_goodness_of_fit_obs 1.126
_refine_ls_matrix_type full
_refine_ls_number_parameters 505
_refine_ls_number_reflns 3234
_refine_ls_number_restraints 25
_refine_ls_restrained_S_all 1.180
_refine_ls_restrained_S_obs 1.148
_refine_ls_R_factor_all 0.1056
_refine_ls_R_factor_obs 0.0640
_refine_ls_shift/esd_max 0.000
_refine_ls_shift/esd_mean 0.000
_refine_ls_structure_factor_coef Fsqd
_refine_ls_weighting_details 'w=1/[\s^2^(Fo^2^)+(0.0536P)^2^+2.4988P] where P=(Fo^2^+2Fc^2^)/3'
_refine_ls_weighting_scheme calc
_refine_ls_wR_factor_all 0.1614
_refine_ls_wR_factor_obs 0.1300
_reflns_number_observed 2564
_reflns_number_total 3522
_reflns_observed_criterion >2sigma(I)
_cod_data_source_file b314760f.txt
_cod_data_source_block Compound_3
_cod_depositor_comments
;
The following automatic conversions were performed:
'_symmetry_cell_setting' value 'Orthorhombic' changed to 'orthorhombic'
according to '/home/saulius/struct/CIF-dictionaries/cif_core.dic'
dictionary named 'cif_core.dic' version 2.4.1 from 2010-06-29.

Automatic conversion script
Id: cif_fix_enum 1527 2010-12-29 10:47:43Z saulius 

The following automatic conversions were performed:

'_refine_ls_weighting_scheme' value 'calc
w=1/[\s^2^(Fo^2^)+(0.0536P)^2^+2.4988P] where P=(Fo^2^+2Fc^2^)/3' was
changed to 'calc'. New tag '_refine_ls_weighting_details' was
created. The value of the new tag was set to
'w=1/[\s^2^(Fo^2^)+(0.0536P)^2^+2.4988P] where P=(Fo^2^+2Fc^2^)/3'.

Automatic conversion script
Id: cif_fix_values 3143 2015-03-26 13:38:13Z robertas 
;
_cod_original_cell_volume 4330.9(8)
_cod_original_sg_symbol_H-M P2(1)2(1)2(1)
_cod_original_formula_sum 'C48 H62 N4 O2 Mg'
_cod_database_code 7013797
_refine_ls_r_factor_obs+ 0.0641
_refine_ls_wr_factor_obs+ 0.1301
_refine_ls_abs_structure_flack+ 0.48(17)
_refine_ls_r_factor_obs- 0.0642
_refine_ls_wr_factor_obs- 0.1300
_refine_ls_abs_structure_flack- 0.52(17)

loop_
_symmetry_equiv_pos_as_xyz
'x, y, z'
'-x+1/2, -y, z+1/2'
'-x, y+1/2, -z+1/2'
'x+1/2, -y+1/2, -z'

loop_
_atom_site_aniso_label
_atom_site_aniso_U_11
_atom_site_aniso_U_22
_atom_site_aniso_U_33
_atom_site_aniso_U_23
_atom_site_aniso_U_13
_atom_site_aniso_U_12
Mg 0.0232(11) 0.0199(10) 0.0281(11) -0.0012(10) 0.0025(10) 0.0007(10)
C1 0.022(3) 0.029(3) 0.027(3) -0.007(3) 0.002(3) 0.002(3)
N1 0.019(3) 0.022(3) 0.031(3) -0.004(2) 0.004(2) -0.002(2)
C2 0.034(4) 0.025(3) 0.023(3) 0.001(3) -0.002(3) 0.004(3)
C3 0.028(4) 0.024(3) 0.026(3) -0.007(3) 0.001(3) -0.004(3)
N3 0.025(3) 0.020(3) 0.037(3) 0.002(3) -0.004(3) -0.005(2)
C4 0.026(4) 0.040(4) 0.038(4) -0.003(4) -0.003(3) 0.011(3)
C5 0.048(5) 0.024(3) 0.039(4) 0.004(3) -0.004(4) 0.001(4)
C6 0.021(3) 0.023(3) 0.036(4) -0.001(3) -0.001(3) -0.001(3)
C7 0.031(4) 0.026(3) 0.034(4) -0.001(3) 0.000(3) 0.002(3)
C8 0.037(4) 0.031(4) 0.057(5) -0.002(4) 0.005(4) -0.005(4)
C9 0.036(4) 0.035(4) 0.055(5) 0.008(4) 0.009(4) -0.004(4)
C10 0.039(5) 0.052(5) 0.042(5) 0.007(4) 0.012(4) 0.003(4)
C11 0.027(4) 0.046(4) 0.031(4) 0.003(4) 0.002(3) 0.001(4)
C12 0.035(4) 0.027(3) 0.028(4) -0.004(3) -0.004(3) -0.008(3)
C13 0.037(4) 0.041(4) 0.033(4) -0.004(3) -0.003(3) -0.002(4)
C14 0.038(5) 0.074(6) 0.054(5) 0.002(5) -0.023(4) -0.007(5)
C15 0.040(5) 0.114(8) 0.034(5) -0.006(5) 0.002(4) -0.028(6)
C16 0.116(13) 0.025(6) 0.031(7) 0.005(6) -0.038(9) -0.003(9)
C17 0.036(8) 0.083(10) 0.034(7) -0.014(8) -0.002(6) 0.029(9)
C18 0.031(4) 0.022(3) 0.039(4) -0.001(3) -0.008(3) -0.003(3)
C19 0.024(4) 0.027(4) 0.038(4) 0.001(3) -0.004(3) -0.007(3)
C20 0.038(4) 0.046(4) 0.052(5) 0.013(4) -0.013(4) -0.005(4)
C21 0.065(6) 0.044(5) 0.048(5) 0.010(4) -0.031(5) -0.025(5)
C22 0.072(6) 0.042(5) 0.038(5) -0.005(4) -0.012(5) -0.021(5)
C23 0.051(5) 0.030(4) 0.036(4) 0.000(3) -0.007(4) -0.005(4)
O24 0.030(3) 0.030(3) 0.048(3) -0.006(2) -0.005(2) 0.004(2)
C25 0.038(4) 0.047(5) 0.067(6) 0.007(5) 0.008(4) 0.013(4)
C31 0.018(3) 0.038(4) 0.033(4) -0.002(3) 0.004(3) -0.003(3)
N31 0.021(3) 0.023(3) 0.030(3) 0.003(2) -0.004(2) -0.001(2)
C32 0.030(4) 0.030(4) 0.025(4) 0.000(3) 0.004(3) 0.006(3)
C33 0.027(4) 0.025(4) 0.043(4) -0.008(3) -0.006(3) 0.008(3)
N33 0.025(3) 0.024(3) 0.032(3) -0.001(3) 0.000(3) 0.004(2)
C34 0.043(5) 0.040(4) 0.033(4) -0.005(3) 0.009(4) 0.002(4)
C35 0.050(5) 0.031(4) 0.050(5) -0.004(4) 0.002(4) 0.014(4)
C36 0.028(4) 0.031(4) 0.022(3) -0.002(3) -0.002(3) -0.002(3)
C37 0.029(4) 0.037(4) 0.024(4) 0.005(3) 0.001(3) 0.004(3)
C38 0.041(5) 0.034(4) 0.046(5) 0.016(4) -0.007(4) 0.001(4)
C39 0.061(6) 0.031(4) 0.058(5) 0.013(4) -0.011(5) -0.008(4)
C40 0.041(5) 0.036(4) 0.051(5) 0.011(4) -0.002(4) -0.011(4)
C41 0.025(4) 0.034(4) 0.034(4) -0.003(3) -0.005(3) -0.006(3)
C42 0.027(4) 0.036(4) 0.040(4) 0.005(3) -0.004(3) 0.001(3)
C43 0.031(4) 0.055(5) 0.054(5) 0.014(4) -0.010(4) 0.001(4)
C44 0.053(6) 0.065(6) 0.062(6) -0.026(5) -0.004(5) 0.001(5)
C45 0.019(4) 0.036(4) 0.040(4) -0.001(3) 0.001(3) -0.004(3)
C46 0.037(5) 0.075(7) 0.054(6) 0.001(5) 0.012(4) -0.002(5)
C47 0.030(4) 0.050(5) 0.053(5) 0.005(4) 0.003(4) -0.006(4)
C48 0.033(4) 0.020(3) 0.040(4) 0.001(3) 0.008(4) 0.006(3)
C49 0.033(4) 0.031(4) 0.041(4) 0.006(3) -0.007(4) -0.002(3)
C50 0.039(4) 0.035(4) 0.051(5) 0.012(4) 0.007(4) 0.002(4)
C51 0.055(5) 0.031(4) 0.044(5) 0.002(4) 0.015(4) 0.008(4)
C52 0.051(5) 0.045(5) 0.039(5) -0.005(4) -0.003(4) 0.007(4)
C53 0.048(5) 0.028(4) 0.030(4) -0.002(3) -0.005(4) 0.004(4)
O54 0.040(3) 0.037(3) 0.051(3) 0.008(3) -0.001(3) -0.010(2)
C55 0.054(6) 0.040(4) 0.062(5) 0.016(5) -0.002(5) -0.018(4)

loop_
_atom_site_label
_atom_site_type_symbol
_atom_site_fract_x
_atom_site_fract_y
_atom_site_fract_z
_atom_site_U_iso_or_equiv
_atom_site_thermal_displace_type
_atom_site_occupancy
_atom_site_calc_flag
_atom_site_refinement_flags
_atom_site_disorder_group
Mg Mg 0.6189(2) 0.02173(11) 0.43136(11) 0.0237(5) Uani 1 d . .
C1 C 0.3930(6) 0.1024(3) 0.4373(3) 0.0262(15) Uani 1 d . .
N1 N 0.4313(5) 0.0368(3) 0.4457(3) 0.0241(13) Uani 1 d . .
C2 C 0.4681(6) 0.1617(3) 0.4343(3) 0.0273(15) Uani 1 d . .
H2A H 0.4394(6) 0.2016(3) 0.4106(3) 0.033 Uiso 1 calc R .
C3 C 0.5815(6) 0.1685(3) 0.4628(3) 0.026(2) Uani 1 d . .
N3 N 0.6412(5) 0.1123(3) 0.4858(3) 0.0274(13) Uani 1 d . .
C4 C 0.2590(6) 0.1168(4) 0.4332(4) 0.034(2) Uani 1 d . .
H4A H 0.2248(6) 0.1180(4) 0.4769(4) 0.052 Uiso 1 d R .
H4B H 0.2456(6) 0.1627(4) 0.4118(4) 0.052 Uiso 1 d R .
H4C H 0.2205(6) 0.0790(4) 0.4080(4) 0.052 Uiso 1 d R .
C5 C 0.6325(7) 0.2428(3) 0.4646(4) 0.037(2) Uani 1 d . .
H5A H 0.6348(7) 0.2623(3) 0.4206(4) 0.055 Uiso 1 d R .
H5B H 0.5821(7) 0.2730(3) 0.4921(4) 0.055 Uiso 1 d R .
H5C H 0.7139(7) 0.2413(3) 0.4824(4) 0.055 Uiso 1 d R .
C6 C 0.3469(6) -0.0160(4) 0.4672(3) 0.0270(15) Uani 1 d . .
C7 C 0.2823(6) -0.0586(3) 0.4236(4) 0.030(2) Uani 1 d . .
C8 C 0.2077(7) -0.1107(4) 0.4483(4) 0.042(2) Uani 1 d . .
H8A H 0.1641(7) -0.1402(4) 0.4192(4) 0.050 Uiso 1 calc R .
C9 C 0.1951(7) -0.1209(4) 0.5143(4) 0.042(2) Uani 1 d . .
H9A H 0.1462(7) -0.1584(4) 0.5303(4) 0.050 Uiso 1 calc R .
C10 C 0.2536(7) -0.0766(5) 0.5564(4) 0.044(2) Uani 1 d . .
H10A H 0.2419(7) -0.0827(5) 0.6016(4) 0.053 Uiso 1 calc R .
C11 C 0.3292(6) -0.0234(4) 0.5350(3) 0.035(2) Uani 1 d D .
C12 C 0.2941(7) -0.0474(4) 0.3508(3) 0.030(2) Uani 1 d . .
H12A H 0.3097(7) 0.0045(4) 0.3440(3) 0.036 Uiso 1 calc R .
C13 C 0.4016(7) -0.0874(4) 0.3224(4) 0.037(2) Uani 1 d . .
H13A H 0.4059(7) -0.0788(4) 0.2756(4) 0.056 Uiso 1 calc R .
H13B H 0.3922(7) -0.1385(4) 0.3304(4) 0.056 Uiso 1 calc R .
H13C H 0.4753(7) -0.0706(4) 0.3431(4) 0.056 Uiso 1 calc R .
C14 C 0.1789(8) -0.0654(5) 0.3133(4) 0.055(2) Uani 1 d . .
H14A H 0.1918(8) -0.0571(5) 0.2669(4) 0.083 Uiso 1 calc R .
H14B H 0.1135(8) -0.0350(5) 0.3287(4) 0.083 Uiso 1 calc R .
H14C H 0.1581(8) -0.1154(5) 0.3205(4) 0.083 Uiso 1 calc R .
C15 C 0.3876(8) 0.0259(6) 0.5832(4) 0.063(3) Uani 1 d D .
H15A H 0.4583(8) 0.0512(6) 0.5645(4) 0.075 Uiso 0.60 calc PR 1
H15B H 0.4528(8) 0.0405(6) 0.5560(4) 0.075 Uiso 0.40 d PR 2
C16 C 0.2902(17) 0.0789(7) 0.6103(6) 0.058(5) Uani 0.60 d PDU 1
H16A H 0.3273(17) 0.1112(7) 0.6417(6) 0.086 Uiso 0.60 calc PR 1
H16B H 0.2262(17) 0.0519(7) 0.6316(6) 0.086 Uiso 0.60 calc PR 1
H16C H 0.2565(17) 0.1067(7) 0.5744(6) 0.086 Uiso 0.60 calc PR 1
C17 C 0.4210(14) -0.0190(10) 0.6464(6) 0.051(4) Uani 0.60 d PDU 1
H17A H 0.4591(14) 0.0123(10) 0.6784(6) 0.076 Uiso 0.60 calc PR 1
H17B H 0.4764(14) -0.0573(10) 0.6347(6) 0.076 Uiso 0.60 calc PR 1
H17C H 0.3481(14) -0.0394(10) 0.6651(6) 0.076 Uiso 0.60 calc PR 1
C16' C 0.3406(28) 0.0969(11) 0.5951(15) 0.084(12) Uiso 0.40 d PD 2
H16D H 0.2895(28) 0.1112(11) 0.5587(15) 0.126 Uiso 0.40 calc PR 2
H16E H 0.4072(28) 0.1305(11) 0.5993(15) 0.126 Uiso 0.40 calc PR 2
H16F H 0.2936(28) 0.0968(11) 0.6352(15) 0.126 Uiso 0.40 calc PR 2
C17' C 0.4647(27) 0.0015(16) 0.6359(13) 0.089(14) Uiso 0.40 d PD 2
H17D H 0.4943(27) -0.0463(16) 0.6260(13) 0.134 Uiso 0.40 calc PR 2
H17E H 0.4189(27) 0.0004(16) 0.6764(13) 0.134 Uiso 0.40 calc PR 2
H17F H 0.5325(27) 0.0342(16) 0.6405(13) 0.134 Uiso 0.40 calc PR 2
C18 C 0.7291(6) 0.1188(3) 0.5344(4) 0.030(2) Uani 1 d . .
C19 C 0.8274(6) 0.0730(4) 0.5301(3) 0.030(2) Uani 1 d . .
C20 C 0.9180(7) 0.0737(4) 0.5765(4) 0.045(2) Uani 1 d . .
H20A H 0.9837(7) 0.0418(4) 0.5734(4) 0.054 Uiso 1 calc R .
C21 C 0.9104(9) 0.1220(5) 0.6274(4) 0.052(3) Uani 1 d . .
H21A H 0.9729(9) 0.1243(5) 0.6586(4) 0.063 Uiso 1 calc R .
C22 C 0.8132(9) 0.1662(5) 0.6330(4) 0.051(2) Uani 1 d . .
H22A H 0.8079(9) 0.1979(5) 0.6688(4) 0.061 Uiso 1 calc R .
C23 C 0.7217(8) 0.1652(4) 0.5864(4) 0.039(2) Uani 1 d . .
H23A H 0.6550(8) 0.1963(4) 0.5905(4) 0.047 Uiso 1 calc R .
O24 O 0.8241(4) 0.0267(3) 0.4779(2) 0.0360(12) Uani 1 d . .
C25 C 0.9235(7) -0.0198(5) 0.4672(4) 0.051(2) Uani 1 d . .
H25A H 0.9269(7) -0.0553(5) 0.5019(4) 0.076 Uiso 1 d R .
H25B H 0.9139(7) -0.0439(5) 0.4253(4) 0.076 Uiso 1 d R .
H25C H 0.9978(7) 0.0079(5) 0.4669(4) 0.076 Uiso 1 d R .
C31 C 0.7276(6) -0.0145(4) 0.3031(3) 0.030(2) Uani 1 d . .
N31 N 0.6793(5) 0.0392(3) 0.3363(3) 0.0244(12) Uani 1 d . .
C32 C 0.7345(6) -0.0853(4) 0.3248(3) 0.028(2) Uani 1 d . .
H32A H 0.7689(6) -0.1165(4) 0.2937(3) 0.034 Uiso 1 calc R .
C33 C 0.7015(6) -0.1199(4) 0.3823(4) 0.032(2) Uani 1 d . .
N33 N 0.6494(5) -0.0868(3) 0.4322(3) 0.0271(13) Uani 1 d . .
C34 C 0.7852(7) -0.0017(4) 0.2379(3) 0.039(2) Uani 1 d . .
H34A H 0.8718(7) -0.0091(4) 0.2414(3) 0.058 Uiso 1 d R .
H34B H 0.7518(7) -0.0349(4) 0.2061(3) 0.058 Uiso 1 d R .
H34C H 0.7694(7) 0.0473(4) 0.2240(3) 0.058 Uiso 1 d R .
C35 C 0.7318(8) -0.1982(4) 0.3850(4) 0.044(2) Uani 1 d . .
H35A H 0.6654(8) -0.2259(4) 0.3669(4) 0.065 Uiso 1 d R .
H35B H 0.8046(8) -0.2073(4) 0.3598(4) 0.065 Uiso 1 d R .
H35C H 0.7449(8) -0.2124(4) 0.4302(4) 0.065 Uiso 1 d R .
C36 C 0.6844(6) 0.1103(4) 0.3094(3) 0.027(2) Uani 1 d . .
C37 C 0.5823(7) 0.1398(4) 0.2798(3) 0.030(2) Uani 1 d . .
C38 C 0.5868(7) 0.2104(4) 0.2603(4) 0.040(2) Uani 1 d . .
H38A H 0.5185(7) 0.2307(4) 0.2401(4) 0.048 Uiso 1 calc R .
C39 C 0.6870(8) 0.2524(4) 0.2692(4) 0.050(2) Uani 1 d . .
H39A H 0.6868(8) 0.3012(4) 0.2573(4) 0.060 Uiso 1 calc R .
C40 C 0.7874(8) 0.2212(4) 0.2960(4) 0.042(2) Uani 1 d . .
H40A H 0.8580(8) 0.2490(4) 0.3006(4) 0.051 Uiso 1 calc R .
C41 C 0.7892(6) 0.1514(4) 0.3165(3) 0.031(2) Uani 1 d . .
C42 C 0.4727(7) 0.0949(4) 0.2658(4) 0.034(2) Uani 1 d . .
H42A H 0.4654(7) 0.0590(4) 0.3014(4) 0.041 Uiso 1 calc R .
C43 C 0.3567(7) 0.1375(5) 0.2642(4) 0.047(2) Uani 1 d . .
H43A H 0.2895(7) 0.1056(5) 0.2550(4) 0.070 Uiso 1 calc R .
H43B H 0.3618(7) 0.1739(5) 0.2303(4) 0.070 Uiso 1 calc R .
H43C H 0.3442(7) 0.1605(5) 0.3064(4) 0.070 Uiso 1 calc R .
C44 C 0.4871(9) 0.0542(5) 0.2021(5) 0.060(3) Uani 1 d . .
H44A H 0.4153(9) 0.0256(5) 0.1941(5) 0.090 Uiso 1 calc R .
H44B H 0.5570(9) 0.0228(5) 0.2050(5) 0.090 Uiso 1 calc R .
H44C H 0.4983(9) 0.0880(5) 0.1665(5) 0.090 Uiso 1 calc R .
C45 C 0.9054(6) 0.1242(4) 0.3447(4) 0.032(2) Uani 1 d . .
H45A H 0.8923(6) 0.0736(4) 0.3580(4) 0.038 Uiso 1 calc R .
C46 C 1.0070(7) 0.1250(6) 0.2961(4) 0.055(2) Uani 1 d . .
H46A H 1.0801(7) 0.1070(6) 0.3166(4) 0.083 Uiso 1 calc R .
H46B H 1.0204(7) 0.1738(6) 0.2810(4) 0.083 Uiso 1 calc R .
H46C H 0.9863(7) 0.0947(6) 0.2590(4) 0.083 Uiso 1 calc R .
C47 C 0.9415(7) 0.1654(5) 0.4049(4) 0.044(2) Uani 1 d . .
H47A H 1.0170(7) 0.1464(5) 0.4218(4) 0.066 Uiso 1 calc R .
H47B H 0.8789(7) 0.1608(5) 0.4379(4) 0.066 Uiso 1 calc R .
H47C H 0.9519(7) 0.2158(5) 0.3938(4) 0.066 Uiso 1 calc R .
C48 C 0.6232(7) -0.1270(3) 0.4897(4) 0.031(2) Uani 1 d . .
C49 C 0.5401(7) -0.1828(4) 0.4912(4) 0.035(2) Uani 1 d . .
C50 C 0.5145(7) -0.2198(4) 0.5480(4) 0.041(2) Uani 1 d . .
H50A H 0.4570(7) -0.2570(4) 0.5483(4) 0.050 Uiso 1 calc R .
C51 C 0.5750(8) -0.2009(4) 0.6043(4) 0.043(2) Uani 1 d . .
H51A H 0.5600(8) -0.2261(4) 0.6433(4) 0.052 Uiso 1 calc R .
C52 C 0.6550(8) -0.1469(4) 0.6039(4) 0.045(2) Uani 1 d . .
H52A H 0.6959(8) -0.1348(4) 0.6427(4) 0.054 Uiso 1 calc R .
C53 C 0.6779(7) -0.1092(4) 0.5478(3) 0.035(2) Uani 1 d . .
H53A H 0.7322(7) -0.0703(4) 0.5491(3) 0.042 Uiso 1 calc R .
O54 O 0.4860(5) -0.1985(3) 0.4328(3) 0.0428(13) Uani 1 d . .
C55 C 0.3997(8) -0.2548(4) 0.4316(5) 0.052(2) Uani 1 d . .
H55A H 0.3696(8) -0.2609(4) 0.3873(5) 0.078 Uiso 1 d R .
H55B H 0.4374(8) -0.2991(4) 0.4462(5) 0.078 Uiso 1 d R .
H55C H 0.3330(8) -0.2429(4) 0.4605(5) 0.078 Uiso 1 d R .

loop_
_atom_type_symbol
_atom_type_description
_atom_type_scat_dispersion_real
_atom_type_scat_dispersion_imag
_atom_type_scat_source
C C 0.0181 0.0091 'International Tables Vol C Tables 4.2.6.8 and 6.1.1.4'
H H 0.0000 0.0000 'International Tables Vol C Tables 4.2.6.8 and 6.1.1.4'
N N 0.0311 0.0180 'International Tables Vol C Tables 4.2.6.8 and 6.1.1.4'
O O 0.0492 0.0322 'International Tables Vol C Tables 4.2.6.8 and 6.1.1.4'
Mg Mg 0.1719 0.1771 'International Tables Vol C Tables 4.2.6.8 and 6.1.1.4'

loop_
_geom_angle_atom_site_label_1
_geom_angle_atom_site_label_2
_geom_angle_atom_site_label_3
_geom_angle
_geom_angle_site_symmetry_1
_geom_angle_site_symmetry_3
_geom_angle_publ_flag
N3 Mg N33 142.5(3) . . ?
N3 Mg N31 110.0(2) . . ?
N33 Mg N31 96.2(2) . . ?
N3 Mg N1 86.2(2) . . ?
N33 Mg N1 107.0(2) . . ?
N31 Mg N1 115.1(2) . . ?
N3 Mg O24 69.3(2) . . ?
N33 Mg O24 83.2(2) . . ?
N31 Mg O24 93.3(2) . . ?
N1 Mg O24 147.8(2) . . ?
N1 C1 C2 123.9(6) . . ?
N1 C1 C4 119.6(6) . . ?
C2 C1 C4 116.4(6) . . ?
C1 N1 C6 118.3(6) . . ?
C1 N1 Mg 115.2(4) . . ?
C6 N1 Mg 126.4(4) . . ?
C1 C2 C3 126.6(6) . . ?
N3 C3 C2 121.8(6) . . ?
N3 C3 C5 122.3(6) . . ?
C2 C3 C5 115.8(6) . . ?
N3 C3 Mg 41.0(3) . . ?
C2 C3 Mg 87.1(4) . . ?
C5 C3 Mg 147.3(5) . . ?
C3 N3 C18 122.1(6) . . ?
C3 N3 Mg 113.7(4) . . ?
C18 N3 Mg 123.0(4) . . ?
C7 C6 C11 120.3(7) . . ?
C7 C6 N1 122.2(6) . . ?
C11 C6 N1 117.5(6) . . ?
C8 C7 C6 118.5(7) . . ?
C8 C7 C12 120.9(7) . . ?
C6 C7 C12 120.5(6) . . ?
C9 C8 C7 121.5(8) . . ?
C10 C9 C8 119.5(7) . . ?
C9 C10 C11 122.0(8) . . ?
C10 C11 C6 118.0(7) . . ?
C10 C11 C15 119.9(7) . . ?
C6 C11 C15 122.0(7) . . ?
C7 C12 C13 112.1(6) . . ?
C7 C12 C14 113.1(7) . . ?
C13 C12 C14 110.8(6) . . ?
C16' C15 C17' 112.0(16) . . ?
C16' C15 C11 121.2(13) . . ?
C17' C15 C11 123.7(14) . . ?
C11 C15 C16 108.9(8) . . ?
C11 C15 C17 108.4(9) . . ?
C16 C15 C17 101.9(8) . . ?
C23 C18 C19 119.0(7) . . ?
C23 C18 N3 124.4(7) . . ?
C19 C18 N3 116.6(6) . . ?
O24 C19 C20 124.0(7) . . ?
O24 C19 C18 114.6(6) . . ?
C20 C19 C18 121.4(7) . . ?
C21 C20 C19 118.8(8) . . ?
C22 C21 C20 120.4(8) . . ?
C21 C22 C23 120.7(8) . . ?
C18 C23 C22 119.7(8) . . ?
C19 O24 C25 118.9(6) . . ?
C19 O24 Mg 110.4(4) . . ?
C25 O24 Mg 129.3(5) . . ?
N31 C31 C32 125.1(6) . . ?
N31 C31 C34 120.6(6) . . ?
C32 C31 C34 114.2(6) . . ?
C31 N31 C36 119.1(6) . . ?
C31 N31 Mg 119.4(4) . . ?
C36 N31 Mg 121.0(4) . . ?
C33 C32 C31 133.9(6) . . ?
N33 C33 C32 123.3(6) . . ?
N33 C33 C35 121.5(7) . . ?
C32 C33 C35 115.1(6) . . ?
C33 N33 C48 118.6(5) . . ?
C33 N33 Mg 121.7(5) . . ?
C48 N33 Mg 119.5(4) . . ?
C37 C36 C41 120.1(6) . . ?
C37 C36 N31 119.8(6) . . ?
C41 C36 N31 119.9(6) . . ?
C38 C37 C36 118.2(7) . . ?
C38 C37 C42 120.4(7) . . ?
C36 C37 C42 121.2(6) . . ?
C39 C38 C37 122.5(8) . . ?
C38 C39 C40 118.0(7) . . ?
C41 C40 C39 122.5(8) . . ?
C40 C41 C36 118.5(7) . . ?
C40 C41 C45 116.9(7) . . ?
C36 C41 C45 124.6(6) . . ?
C37 C42 C43 113.5(6) . . ?
C37 C42 C44 110.9(6) . . ?
C43 C42 C44 109.6(7) . . ?
C41 C45 C46 112.6(6) . . ?
C41 C45 C47 111.7(6) . . ?
C46 C45 C47 109.7(6) . . ?
C53 C48 C49 117.1(7) . . ?
C53 C48 N33 119.8(6) . . ?
C49 C48 N33 123.1(7) . . ?
O54 C49 C50 122.6(7) . . ?
O54 C49 C48 115.6(6) . . ?
C50 C49 C48 121.9(7) . . ?
C51 C50 C49 118.4(7) . . ?
C52 C51 C50 120.6(8) . . ?
C51 C52 C53 120.8(8) . . ?
C52 C53 C48 121.2(7) . . ?
C49 O54 C55 117.9(6) . . ?

loop_
_geom_bond_atom_site_label_1
_geom_bond_atom_site_label_2
_geom_bond_distance
_geom_bond_site_symmetry_2
_geom_bond_publ_flag
Mg N3 2.054(6) . ?
Mg N33 2.068(6) . ?
Mg N31 2.099(6) . ?
Mg N1 2.135(6) . ?
Mg O24 2.486(5) . ?
C1 N1 1.316(8) . ?
C1 C2 1.397(10) . ?
C1 C4 1.523(9) . ?
N1 C6 1.440(8) . ?
C2 C3 1.403(9) . ?
C3 N3 1.335(9) . ?
C3 C5 1.509(9) . ?
N3 C18 1.410(9) . ?
C6 C7 1.404(10) . ?
C6 C11 1.419(9) . ?
C7 C8 1.383(10) . ?
C7 C12 1.521(9) . ?
C8 C9 1.382(11) . ?
C9 C10 1.369(11) . ?
C10 C11 1.382(11) . ?
C11 C15 1.507(11) . ?
C12 C13 1.533(10) . ?
C12 C14 1.539(10) . ?
C15 C16' 1.45(2) . ?
C15 C17' 1.46(2) . ?
C15 C16 1.58(2) . ?
C15 C17 1.597(14) . ?
C18 C23 1.385(10) . ?
C18 C19 1.398(10) . ?
C19 O24 1.385(8) . ?
C19 C20 1.394(10) . ?
C20 C21 1.390(12) . ?
C21 C22 1.372(13) . ?
C22 C23 1.404(11) . ?
O24 C25 1.431(9) . ?
C31 N31 1.333(9) . ?
C31 C32 1.406(10) . ?
C31 C34 1.510(9) . ?
N31 C36 1.448(8) . ?
C32 C33 1.402(10) . ?
C33 N33 1.337(9) . ?
C33 C35 1.511(9) . ?
N33 C48 1.437(9) . ?
C36 C37 1.407(10) . ?
C36 C41 1.411(10) . ?
C37 C38 1.388(10) . ?
C37 C42 1.515(10) . ?
C38 C39 1.381(11) . ?
C39 C40 1.382(12) . ?
C40 C41 1.380(10) . ?
C41 C45 1.512(10) . ?
C42 C43 1.524(10) . ?
C42 C44 1.529(11) . ?
C45 C46 1.516(10) . ?
C45 C47 1.517(11) . ?
C48 C53 1.386(10) . ?
C48 C49 1.401(10) . ?
C49 O54 1.380(9) . ?
C49 C50 1.391(10) . ?
C50 C51 1.389(12) . ?
C51 C52 1.352(11) . ?
C52 C53 1.381(11) . ?
O54 C55 1.432(9) . ?
